data_7058825
loop_
_publ_author_name
'Semenov, Nikolay A.'
'Radiush, Ekaterina A.'
'Chulanova, Elena A.'
'Slawin, Alexandra M. Z.'
'Woollins, J. Derek'
'Kadilenko, Evgeny M.'
'Bagryanskaya, Irina Yu.'
'Irtegova, Irina G.'
'Bogomyakov, Artem S.'
'Shundrin, Leonid A.'
'Gritsan, Nina P.'
'Zibarev, Andrey V.'

_publ_section_title
;
 Design, synthesis and isolation of a new 1,2,5-selenadiazolidyl and
 structural and magnetic characterization of its alkali-metal salts
;
_journal_issue 41
_journal_name_full 'New Journal of Chemistry'
_journal_page_first 16331
_journal_paper_doi 10.1039/C9NJ04069B
_journal_volume 43
_journal_year 2019
_chemical_formula_moiety 'C18 H24 K N6 O6 Se, C4 H8 O'
_chemical_formula_sum 'C22 H32 K N6 O7 Se'
_chemical_formula_weight 610.59
_chemical_name_systematic 'potassium 5,6-dicyano-1,2,5-selenadiazolo[3,4-b]pyrazinidile, complex with 18-crown-6 and thf'
_space_group_crystal_system monoclinic
_space_group_IT_number 14
_space_group_name_Hall '-P 2yn'
_space_group_name_H-M_alt 'P 1 21/n 1'
_symmetry_space_group_name_Hall '-P 2yn'
_symmetry_space_group_name_H-M 'P 1 21/n 1'
_atom_sites_solution_hydrogens geom
_audit_creation_method SHELXL-2014/7
_audit_update_record
;
2019-05-22 deposited with the CCDC.    2019-09-12 downloaded from the CCDC.
;
_cell_angle_alpha 90
_cell_angle_beta 92.661(3)
_cell_angle_gamma 90
_cell_formula_units_Z 4
_cell_length_a 12.3642(7)
_cell_length_b 9.2915(5)
_cell_length_c 24.4420(15)
_cell_measurement_reflns_used 5116
_cell_measurement_temperature 296(2)
_cell_measurement_theta_max 19.53
_cell_measurement_theta_min 2.35
_cell_volume 2804.9(3)
_computing_cell_refinement 'Bruker SAINT'
_computing_data_collection 'Bruker APEX2'
_computing_data_reduction 'Bruker SAINT'
_computing_molecular_graphics 'Bruker SHELXTL'
_computing_publication_material 'Bruker SHELXTL'
_computing_structure_refinement 'SHELXL-2014/7 (Sheldrick, 2014)'
_computing_structure_solution 'SHELXS-97 (Sheldrick, 2008)'
_diffrn_ambient_temperature 296(2)
_diffrn_measured_fraction_theta_full 0.998
_diffrn_measured_fraction_theta_max 0.988
_diffrn_measurement_device_type 'Bruker APEX-II CCD'
_diffrn_measurement_method '\f and \w scans'
_diffrn_radiation_type MoK\a
_diffrn_radiation_wavelength 0.71073
_diffrn_reflns_av_R_equivalents 0.0518
_diffrn_reflns_av_unetI/netI 0.0687
_diffrn_reflns_Laue_measured_fraction_full 0.998
_diffrn_reflns_Laue_measured_fraction_max 0.988
_diffrn_reflns_limit_h_max 15
_diffrn_reflns_limit_h_min -14
_diffrn_reflns_limit_k_max 12
_diffrn_reflns_limit_k_min -12
_diffrn_reflns_limit_l_max 31
_diffrn_reflns_limit_l_min -31
_diffrn_reflns_number 32646
_diffrn_reflns_point_group_measured_fraction_full 0.998
_diffrn_reflns_point_group_measured_fraction_max 0.988
_diffrn_reflns_theta_full 25.242
_diffrn_reflns_theta_max 27.559
_diffrn_reflns_theta_min 2.345
_diffrn_source 'sealed tube'
_exptl_absorpt_coefficient_mu 1.537
_exptl_absorpt_correction_T_max 0.9281
_exptl_absorpt_correction_T_min 0.8457
_exptl_absorpt_correction_type multi-scan
_exptl_absorpt_process_details SADABS
_exptl_crystal_colour black
_exptl_crystal_density_diffrn 1.446
_exptl_crystal_density_method 'not measured'
_exptl_crystal_description block
_exptl_crystal_F_000 1260
_exptl_crystal_size_max 0.380
_exptl_crystal_size_mid 0.120
_exptl_crystal_size_min 0.030
_refine_diff_density_max 0.535
_refine_diff_density_min -0.433
_refine_diff_density_rms 0.058
_refine_ls_extinction_method none
_refine_ls_goodness_of_fit_ref 1.029
_refine_ls_hydrogen_treatment constr
_refine_ls_matrix_type full
_refine_ls_number_parameters 334
_refine_ls_number_reflns 6388
_refine_ls_number_restraints 0
_refine_ls_restrained_S_all 1.029
_refine_ls_R_factor_all 0.1223
_refine_ls_R_factor_gt 0.0486
_refine_ls_shift/su_max 0.016
_refine_ls_shift/su_mean 0.001
_refine_ls_structure_factor_coef Fsqd
_refine_ls_weighting_details 'w=1/[\s^2^(Fo^2^)+(0.0593P)^2^+0.2952P] where P=(Fo^2^+2Fc^2^)/3'
_refine_ls_weighting_scheme calc
_refine_ls_wR_factor_gt 0.1068
_refine_ls_wR_factor_ref 0.1297
_reflns_Friedel_coverage 0.000
_reflns_number_gt 3442
_reflns_number_total 6388
_reflns_threshold_expression 'I > 2\s(I)'
_cod_data_source_file c9nj04069b2.cif
_cod_data_source_block 2_thf
_cod_depositor_comments 'Adding full bibliography for 7058822--7058825.cif.'
_cod_database_code 7058825
_shelx_shelxl_version_number 2014/7
_shelx_space_group_comment
;
The symmetry employed for this shelxl refinement is uniquely defined
by the following loop, which should always be used as a source of
symmetry information in preference to the above space-group names.
They are only intended as comments.
;
_shelx_estimated_absorpt_t_min 0.593
_shelx_estimated_absorpt_t_max 0.955

loop_
_space_group_symop_operation_xyz
'x, y, z'
'-x+1/2, y+1/2, -z+1/2'
'-x, -y, -z'
'x-1/2, -y-1/2, z-1/2'

loop_
_atom_site_label
_atom_site_type_symbol
_atom_site_fract_x
_atom_site_fract_y
_atom_site_fract_z
_atom_site_U_iso_or_equiv
_atom_site_adp_type
_atom_site_occupancy
_atom_site_site_symmetry_order
_atom_site_calc_flag
_atom_site_refinement_flags_posn
_atom_site_refinement_flags_adp
Se1 Se 0.44783(3) -0.30038(4) 1.00427(2) 0.05793(16) Uani 1 1 d . .
N1 N 0.5524(2) -0.2168(3) 0.96591(12) 0.0498(7) Uani 1 1 d . .
N2 N 0.4755(2) -0.1954(3) 1.06558(12) 0.0575(8) Uani 1 1 d . .
N3 N 0.8812(3) 0.2138(5) 0.99713(17) 0.0991(14) Uani 1 1 d . .
N4 N 0.7893(3) 0.2171(5) 1.14781(17) 0.0933(13) Uani 1 1 d . .
N5 N 0.6024(2) -0.0203(3) 1.09317(12) 0.0526(7) Uani 1 1 d . .
N6 N 0.6839(2) -0.0402(3) 0.98385(12) 0.0475(7) Uani 1 1 d . .
C1 C 0.6007(3) -0.1232(3) 1.00024(14) 0.0426(8) Uani 1 1 d . .
C2 C 0.5591(3) -0.1120(3) 1.05457(14) 0.0438(8) Uani 1 1 d . .
C3 C 0.7244(3) 0.0480(4) 1.02326(15) 0.0482(9) Uani 1 1 d . .
C4 C 0.6860(3) 0.0552(4) 1.07619(14) 0.0485(9) Uani 1 1 d . .
C5 C 0.8127(3) 0.1405(5) 1.00858(16) 0.0630(10) Uani 1 1 d . .
C6 C 0.7426(3) 0.1473(5) 1.11623(18) 0.0658(11) Uani 1 1 d . .
K1 K 0.63559(6) -0.10121(8) 0.86160(3) 0.0551(2) Uani 1 1 d . .
O1 O 0.87124(19) -0.0441(3) 0.84894(11) 0.0620(7) Uani 1 1 d . .
O2 O 0.7133(2) 0.1566(3) 0.80951(11) 0.0644(7) Uani 1 1 d . .
O3 O 0.5212(2) 0.0364(3) 0.76216(11) 0.0656(7) Uani 1 1 d . .
O4 O 0.4600(2) -0.2357(3) 0.80000(11) 0.0635(7) Uani 1 1 d . .
O5 O 0.6164(2) -0.4284(3) 0.84287(10) 0.0602(7) Uani 1 1 d . .
O6 O 0.80982(19) -0.3111(2) 0.88786(11) 0.0599(7) Uani 1 1 d . .
C1C C 0.9267(3) -0.1102(4) 0.89455(17) 0.0688(11) Uani 1 1 d . .
H16 H 0.8940 -0.0818 0.9282 0.083 Uiso 1 1 calc R U
H15 H 1.0019 -0.0800 0.8966 0.083 Uiso 1 1 calc R U
C2C C 0.8873(3) 0.1072(4) 0.84849(18) 0.0708(12) Uani 1 1 d . .
H17 H 0.9636 0.1285 0.8457 0.085 Uiso 1 1 calc R U
H3 H 0.8636 0.1487 0.8823 0.085 Uiso 1 1 calc R U
C3C C 0.8245(4) 0.1706(4) 0.80112(18) 0.0692(12) Uani 1 1 d . .
H3CA H 0.8430 0.2715 0.7974 0.083 Uiso 1 1 calc R U
H3CB H 0.8422 0.1214 0.7677 0.083 Uiso 1 1 calc R U
C4C C 0.6492(4) 0.2256(4) 0.76748(18) 0.0757(13) Uani 1 1 d . .
H5 H 0.6722 0.1955 0.7319 0.091 Uiso 1 1 calc R U
H6 H 0.6576 0.3292 0.7703 0.091 Uiso 1 1 calc R U
C5C C 0.5345(4) 0.1859(4) 0.77355(19) 0.0762(13) Uani 1 1 d . .
H1 H 0.5138 0.2063 0.8106 0.091 Uiso 1 1 calc R U
H7 H 0.4884 0.2419 0.7484 0.091 Uiso 1 1 calc R U
C6C C 0.4111(3) -0.0082(5) 0.76328(17) 0.0699(11) Uani 1 1 d . .
H8 H 0.3685 0.0402 0.7345 0.084 Uiso 1 1 calc R U
H9 H 0.3821 0.0173 0.7982 0.084 Uiso 1 1 calc R U
C7C C 0.4048(3) -0.1665(5) 0.75521(18) 0.0714(12) Uani 1 1 d . .
H7CA H 0.3297 -0.1968 0.7528 0.086 Uiso 1 1 calc R U
H7CB H 0.4377 -0.1927 0.7213 0.086 Uiso 1 1 calc R U
C8C C 0.4449(3) -0.3872(4) 0.80001(18) 0.0690(12) Uani 1 1 d . .
H8CA H 0.4711 -0.4282 0.7666 0.083 Uiso 1 1 calc R U
H8CB H 0.3684 -0.4094 0.8015 0.083 Uiso 1 1 calc R U
C9C C 0.5049(3) -0.4499(4) 0.84812(18) 0.0662(11) Uani 1 1 d . .
H9CA H 0.4820 -0.4043 0.8814 0.079 Uiso 1 1 calc R U
H9CB H 0.4896 -0.5521 0.8504 0.079 Uiso 1 1 calc R U
C10C C 0.6789(3) -0.4958(4) 0.88674(17) 0.0667(11) Uani 1 1 d . .
H14 H 0.6685 -0.5992 0.8855 0.080 Uiso 1 1 calc R U
H2 H 0.6558 -0.4609 0.9217 0.080 Uiso 1 1 calc R U
C11C C 0.7950(3) -0.4604(4) 0.88044(18) 0.0683(11) Uani 1 1 d . .
H11A H 0.8396 -0.5128 0.9073 0.082 Uiso 1 1 calc R U
H11B H 0.8163 -0.4882 0.8442 0.082 Uiso 1 1 calc R U
C12C C 0.9199(3) -0.2684(4) 0.88769(18) 0.0668(11) Uani 1 1 d . .
H12A H 0.9504 -0.2962 0.8534 0.080 Uiso 1 1 calc R U
H12B H 0.9609 -0.3157 0.9173 0.080 Uiso 1 1 calc R U
O1T O 0.8367(5) -0.2547(7) 1.1096(3) 0.207(3) Uani 1 1 d . .
C1T C 0.8977(6) -0.3079(13) 1.0725(5) 0.269(8) Uani 1 1 d . .
H1TA H 0.9569 -0.3611 1.0903 0.323 Uiso 1 1 calc R U
H1TB H 0.9284 -0.2297 1.0520 0.323 Uiso 1 1 calc R U
C2T C 0.8408(8) -0.3977(10) 1.0369(3) 0.176(3) Uani 1 1 d . .
H2TA H 0.8821 -0.4835 1.0293 0.211 Uiso 1 1 calc R U
H2TB H 0.8215 -0.3491 1.0027 0.211 Uiso 1 1 calc R U
C3T C 0.7419(6) -0.4336(7) 1.0676(4) 0.156(3) Uani 1 1 d . .
H24 H 0.6768 -0.3964 1.0490 0.187 Uiso 1 1 calc R U
H22 H 0.7346 -0.5367 1.0725 0.187 Uiso 1 1 calc R U
C4T C 0.7643(5) -0.3614(9) 1.1192(3) 0.143(3) Uani 1 1 d . .
H4TA H 0.6983 -0.3211 1.1328 0.172 Uiso 1 1 calc R U
H4TB H 0.7946 -0.4284 1.1462 0.172 Uiso 1 1 calc R U

loop_
_atom_site_aniso_label
_atom_site_aniso_U_11
_atom_site_aniso_U_22
_atom_site_aniso_U_33
_atom_site_aniso_U_23
_atom_site_aniso_U_13
_atom_site_aniso_U_12
Se1 0.0674(3) 0.0473(2) 0.0596(3) -0.00387(19) 0.00842(19) -0.01577(18)
N1 0.0592(18) 0.0480(16) 0.0429(19) -0.0082(14) 0.0075(14) -0.0069(13)
N2 0.0663(19) 0.0606(18) 0.046(2) 0.0008(15) 0.0104(16) -0.0164(15)
N3 0.075(3) 0.137(4) 0.087(3) -0.028(3) 0.030(2) -0.051(3)
N4 0.072(2) 0.136(3) 0.071(3) -0.042(3) 0.003(2) -0.036(2)
N5 0.0532(17) 0.0660(18) 0.0389(18) -0.0041(15) 0.0065(14) -0.0115(15)
N6 0.0473(16) 0.0551(16) 0.0407(18) -0.0085(14) 0.0083(14) -0.0057(13)
C1 0.0464(19) 0.0446(18) 0.037(2) -0.0015(16) 0.0041(16) 0.0025(15)
C2 0.050(2) 0.0464(19) 0.035(2) 0.0002(16) 0.0053(17) -0.0022(16)
C3 0.0405(19) 0.059(2) 0.046(2) -0.0046(18) 0.0089(17) -0.0078(16)
C4 0.047(2) 0.061(2) 0.038(2) -0.0062(17) 0.0015(17) -0.0062(16)
C5 0.054(2) 0.085(3) 0.050(3) -0.019(2) 0.013(2) -0.018(2)
C6 0.055(2) 0.093(3) 0.050(3) -0.014(2) 0.012(2) -0.016(2)
K1 0.0597(5) 0.0609(5) 0.0448(5) 0.0051(4) 0.0039(4) -0.0089(4)
O1 0.0632(15) 0.0624(16) 0.0598(18) -0.0014(13) -0.0021(14) -0.0107(12)
O2 0.0810(19) 0.0637(15) 0.0498(18) 0.0084(13) 0.0151(15) 0.0003(14)
O3 0.0703(18) 0.0677(17) 0.0591(19) -0.0015(13) 0.0079(14) 0.0139(13)
O4 0.0625(16) 0.0720(17) 0.0552(18) -0.0061(14) -0.0062(14) -0.0072(13)
O5 0.0643(16) 0.0635(15) 0.0538(17) 0.0068(13) 0.0115(14) -0.0095(12)
O6 0.0594(16) 0.0574(15) 0.0629(18) 0.0005(13) 0.0039(13) 0.0055(12)
C1C 0.054(2) 0.087(3) 0.065(3) 0.003(2) -0.007(2) -0.006(2)
C2C 0.074(3) 0.071(3) 0.068(3) -0.007(2) 0.013(2) -0.027(2)
C3C 0.094(3) 0.056(2) 0.059(3) -0.001(2) 0.026(3) -0.016(2)
C4C 0.117(4) 0.054(2) 0.057(3) 0.006(2) 0.010(3) 0.005(2)
C5C 0.104(4) 0.064(3) 0.061(3) 0.006(2) 0.003(3) 0.026(2)
C6C 0.066(3) 0.099(3) 0.045(3) 0.005(2) 0.002(2) 0.023(2)
C7C 0.055(2) 0.106(4) 0.053(3) -0.012(2) -0.001(2) 0.000(2)
C8C 0.060(2) 0.075(3) 0.073(3) -0.024(2) 0.013(2) -0.023(2)
C9C 0.077(3) 0.058(2) 0.065(3) -0.007(2) 0.017(2) -0.019(2)
C10C 0.093(3) 0.052(2) 0.056(3) 0.009(2) 0.016(2) -0.005(2)
C11C 0.089(3) 0.055(2) 0.060(3) 0.009(2) 0.003(2) 0.010(2)
C12C 0.051(2) 0.086(3) 0.063(3) 0.004(2) -0.003(2) 0.006(2)
O1T 0.195(6) 0.214(6) 0.216(7) -0.076(5) 0.059(5) -0.096(5)
C1T 0.099(5) 0.395(17) 0.321(15) -0.238(13) 0.092(7) -0.072(7)
C2T 0.251(10) 0.190(8) 0.093(5) -0.049(5) 0.063(6) -0.032(8)
C3T 0.153(6) 0.135(5) 0.172(8) 0.015(5) -0.071(6) -0.061(5)
C4T 0.119(5) 0.211(7) 0.101(5) 0.009(5) 0.020(4) -0.074(5)

loop_
_atom_type_symbol
_atom_type_description
_atom_type_scat_dispersion_real
_atom_type_scat_dispersion_imag
_atom_type_scat_source
C C 0.0033 0.0016 'International Tables Vol C Tables 4.2.6.8 and 6.1.1.4'
H H 0.0000 0.0000 'International Tables Vol C Tables 4.2.6.8 and 6.1.1.4'
N N 0.0061 0.0033 'International Tables Vol C Tables 4.2.6.8 and 6.1.1.4'
O O 0.0106 0.0060 'International Tables Vol C Tables 4.2.6.8 and 6.1.1.4'
K K 0.2009 0.2494 'International Tables Vol C Tables 4.2.6.8 and 6.1.1.4'
Se Se -0.0929 2.2259 'International Tables Vol C Tables 4.2.6.8 and 6.1.1.4'

loop_
_geom_angle_atom_site_label_1
_geom_angle_atom_site_label_2
_geom_angle_atom_site_label_3
_geom_angle
_geom_angle_site_symmetry_1
_geom_angle_site_symmetry_3
N1 Se1 N2 94.93(13) . .
C1 N1 Se1 105.3(2) . .
C1 N1 K1 98.1(2) . .
Se1 N1 K1 151.49(14) . .
C2 N2 Se1 105.4(2) . .
C4 N5 C2 113.6(3) . .
C4 N5 K1 128.7(2) . 3_657
C2 N5 K1 96.64(19) . 3_657
C3 N6 C1 113.3(3) . .
C3 N6 K1 149.2(2) . .
C1 N6 K1 93.80(19) . .
N1 C1 N6 120.5(3) . .
N1 C1 C2 117.2(3) . .
N6 C1 C2 122.3(3) . .
N1 C1 K1 59.40(18) . .
N6 C1 K1 62.96(17) . .
C2 C1 K1 164.5(2) . .
N2 C2 N5 120.6(3) . .
N2 C2 C1 117.1(3) . .
N5 C2 C1 122.3(3) . .
N6 C3 C4 124.1(3) . .
N6 C3 C5 116.4(3) . .
C4 C3 C5 119.5(3) . .
N5 C4 C3 124.3(3) . .
N5 C4 C6 117.2(3) . .
C3 C4 C6 118.5(3) . .
N3 C5 C3 179.4(5) . .
N4 C6 C4 178.2(5) . .
O4 K1 O2 112.80(8) . .
O4 K1 O6 110.64(8) . .
O2 K1 O6 112.83(8) . .
O4 K1 N1 90.53(8) . .
O2 K1 N1 143.62(8) . .
O6 K1 N1 81.61(8) . .
O4 K1 O1 137.68(8) . .
O2 K1 O1 57.57(7) . .
O6 K1 O1 55.65(7) . .
N1 K1 O1 121.78(8) . .
O4 K1 O3 56.68(8) . .
O2 K1 O3 56.76(7) . .
O6 K1 O3 139.43(8) . .
N1 K1 O3 131.85(8) . .
O1 K1 O3 105.20(8) . .
O4 K1 N6 134.33(8) . .
O2 K1 N6 102.79(8) . .
O6 K1 N6 78.67(7) . .
N1 K1 N6 45.31(7) . .
O1 K1 N6 85.49(7) . .
O3 K1 N6 139.73(7) . .
O4 K1 O5 56.03(7) . .
O2 K1 O5 140.82(8) . .
O6 K1 O5 55.35(7) . .
N1 K1 O5 75.25(7) . .
O1 K1 O5 103.20(7) . .
O3 K1 O5 105.46(7) . .
N6 K1 O5 109.67(7) . .
O4 K1 N5 70.67(7) . 3_657
O2 K1 N5 100.29(7) . 3_657
O6 K1 N5 141.76(8) . 3_657
N1 K1 N5 60.20(7) . 3_657
O1 K1 N5 147.16(7) . 3_657
O3 K1 N5 75.01(7) . 3_657
N6 K1 N5 75.74(7) . 3_657
O5 K1 N5 108.38(7) . 3_657
O4 K1 C1 111.37(8) . .
O2 K1 C1 122.75(8) . .
O6 K1 C1 82.56(7) . .
N1 K1 C1 22.50(7) . .
O1 K1 C1 106.24(8) . .
O3 K1 C1 137.55(8) . .
N6 K1 C1 23.24(7) . .
O5 K1 C1 94.32(7) . .
N5 K1 C1 63.10(7) 3_657 .
C2C O1 C1C 111.8(3) . .
C2C O1 K1 108.3(2) . .
C1C O1 K1 106.2(2) . .
C3C O2 C4C 111.7(3) . .
C3C O2 K1 119.1(2) . .
C4C O2 K1 120.4(2) . .
C6C O3 C5C 112.4(3) . .
C6C O3 K1 105.8(2) . .
C5C O3 K1 102.1(2) . .
C8C O4 C7C 113.0(3) . .
C8C O4 K1 121.9(2) . .
C7C O4 K1 122.2(2) . .
C9C O5 C10C 111.5(3) . .
C9C O5 K1 101.3(2) . .
C10C O5 K1 106.5(2) . .
C11C O6 C12C 113.2(3) . .
C11C O6 K1 122.2(2) . .
C12C O6 K1 120.3(2) . .
O1 C1C C12C 108.5(3) . .
O1 C1C H16 110.0 . .
C12C C1C H16 110.0 . .
O1 C1C H15 110.0 . .
C12C C1C H15 110.0 . .
H16 C1C H15 108.4 . .
O1 C2C C3C 109.3(3) . .
O1 C2C H17 109.8 . .
C3C C2C H17 109.8 . .
O1 C2C H3 109.8 . .
C3C C2C H3 109.8 . .
H17 C2C H3 108.3 . .
O2 C3C C2C 109.2(3) . .
O2 C3C H3CA 109.8 . .
C2C C3C H3CA 109.8 . .
O2 C3C H3CB 109.8 . .
C2C C3C H3CB 109.8 . .
H3CA C3C H3CB 108.3 . .
O2 C4C C5C 108.7(3) . .
O2 C4C H5 110.0 . .
C5C C4C H5 110.0 . .
O2 C4C H6 110.0 . .
C5C C4C H6 110.0 . .
H5 C4C H6 108.3 . .
O3 C5C C4C 109.0(3) . .
O3 C5C H1 109.9 . .
C4C C5C H1 109.9 . .
O3 C5C H7 109.9 . .
C4C C5C H7 109.9 . .
H1 C5C H7 108.3 . .
O3 C6C C7C 109.3(3) . .
O3 C6C H8 109.8 . .
C7C C6C H8 109.8 . .
O3 C6C H9 109.8 . .
C7C C6C H9 109.8 . .
H8 C6C H9 108.3 . .
O4 C7C C6C 109.1(3) . .
O4 C7C H7CA 109.9 . .
C6C C7C H7CA 109.9 . .
O4 C7C H7CB 109.9 . .
C6C C7C H7CB 109.9 . .
H7CA C7C H7CB 108.3 . .
O4 C8C C9C 109.2(3) . .
O4 C8C H8CA 109.8 . .
C9C C8C H8CA 109.8 . .
O4 C8C H8CB 109.8 . .
C9C C8C H8CB 109.8 . .
H8CA C8C H8CB 108.3 . .
O5 C9C C8C 109.2(3) . .
O5 C9C H9CA 109.8 . .
C8C C9C H9CA 109.8 . .
O5 C9C H9CB 109.8 . .
C8C C9C H9CB 109.8 . .
H9CA C9C H9CB 108.3 . .
O5 C10C C11C 108.4(3) . .
O5 C10C H14 110.0 . .
C11C C10C H14 110.0 . .
O5 C10C H2 110.0 . .
C11C C10C H2 110.0 . .
H14 C10C H2 108.4 . .
O6 C11C C10C 109.0(3) . .
O6 C11C H11A 109.9 . .
C10C C11C H11A 109.9 . .
O6 C11C H11B 109.9 . .
C10C C11C H11B 109.9 . .
H11A C11C H11B 108.3 . .
O6 C12C C1C 109.1(3) . .
O6 C12C H12A 109.9 . .
C1C C12C H12A 109.9 . .
O6 C12C H12B 109.9 . .
C1C C12C H12B 109.9 . .
H12A C12C H12B 108.3 . .
C1T O1T C4T 104.5(7) . .
O1T C1T C2T 112.0(7) . .
O1T C1T H1TA 109.2 . .
C2T C1T H1TA 109.2 . .
O1T C1T H1TB 109.2 . .
C2T C1T H1TB 109.2 . .
H1TA C1T H1TB 107.9 . .
C1T C2T C3T 102.9(6) . .
C1T C2T H2TA 111.2 . .
C3T C2T H2TA 111.2 . .
C1T C2T H2TB 111.2 . .
C3T C2T H2TB 111.2 . .
H2TA C2T H2TB 109.1 . .
C4T C3T C2T 101.9(5) . .
C4T C3T H24 111.4 . .
C2T C3T H24 111.4 . .
C4T C3T H22 111.4 . .
C2T C3T H22 111.4 . .
H24 C3T H22 109.3 . .
O1T C4T C3T 106.8(6) . .
O1T C4T H4TA 110.4 . .
C3T C4T H4TA 110.4 . .
O1T C4T H4TB 110.4 . .
C3T C4T H4TB 110.4 . .
H4TA C4T H4TB 108.6 . .

loop_
_geom_bond_atom_site_label_1
_geom_bond_atom_site_label_2
_geom_bond_distance
_geom_bond_site_symmetry_2
Se1 N1 1.807(3) .
Se1 N2 1.807(3) .
N1 C1 1.330(4) .
N1 K1 2.992(3) .
N2 C2 1.329(4) .
N3 C5 1.133(5) .
N4 C6 1.144(5) .
N5 C4 1.332(4) .
N5 C2 1.362(4) .
N5 K1 3.384(3) 3_657
N6 C3 1.343(4) .
N6 C1 1.361(4) .
N6 K1 3.072(3) .
C1 C2 1.450(5) .
C1 K1 3.442(3) .
C3 C4 1.400(5) .
C3 C5 1.448(5) .
C4 C6 1.454(5) .
K1 O4 2.870(2) .
K1 O2 2.898(3) .
K1 O6 2.954(2) .
K1 O1 2.992(3) .
K1 O3 3.037(3) .
K1 O5 3.082(3) .
K1 N5 3.384(3) 3_657
O1 C2C 1.420(4) .
O1 C1C 1.421(4) .
O2 C3C 1.406(5) .
O2 C4C 1.421(5) .
O3 C6C 1.424(4) .
O3 C5C 1.425(4) .
O4 C8C 1.420(4) .
O4 C7C 1.417(5) .
O5 C9C 1.405(4) .
O5 C10C 1.436(4) .
O6 C11C 1.410(4) .
O6 C12C 1.418(4) .
C1C C12C 1.481(5) .
C1C H16 0.9700 .
C1C H15 0.9700 .
C2C C3C 1.486(6) .
C2C H17 0.9700 .
C2C H3 0.9700 .
C3C H3CA 0.9700 .
C3C H3CB 0.9700 .
C4C C5C 1.480(6) .
C4C H5 0.9700 .
C4C H6 0.9700 .
C5C H1 0.9700 .
C5C H7 0.9700 .
C6C C7C 1.485(5) .
C6C H8 0.9700 .
C6C H9 0.9700 .
C7C H7CA 0.9700 .
C7C H7CB 0.9700 .
C8C C9C 1.480(5) .
C8C H8CA 0.9700 .
C8C H8CB 0.9700 .
C9C H9CA 0.9700 .
C9C H9CB 0.9700 .
C10C C11C 1.487(5) .
C10C H14 0.9700 .
C10C H2 0.9700 .
C11C H11A 0.9700 .
C11C H11B 0.9700 .
C12C H12A 0.9700 .
C12C H12B 0.9700 .
O1T C1T 1.304(8) .
O1T C4T 1.363(7) .
C1T C2T 1.375(10) .
C1T H1TA 0.9700 .
C1T H1TB 0.9700 .
C2T C3T 1.501(9) .
C2T H2TA 0.9700 .
C2T H2TB 0.9700 .
C3T C4T 1.445(9) .
C3T H24 0.9700 .
C3T H22 0.9700 .
C4T H4TA 0.9700 .
C4T H4TB 0.9700 .

loop_
_geom_torsion_atom_site_label_1
_geom_torsion_atom_site_label_2
_geom_torsion_atom_site_label_3
_geom_torsion_atom_site_label_4
_geom_torsion
_geom_torsion_site_symmetry_1
N2 Se1 N1 C1 1.5(2) .
N2 Se1 N1 K1 -142.6(3) .
N1 Se1 N2 C2 -1.8(2) .
Se1 N1 C1 N6 -179.5(2) .
K1 N1 C1 N6 -15.9(3) .
Se1 N1 C1 C2 -0.9(3) .
K1 N1 C1 C2 162.7(2) .
Se1 N1 C1 K1 -163.6(2) .
C3 N6 C1 N1 -179.6(3) .
K1 N6 C1 N1 15.4(3) .
C3 N6 C1 C2 1.8(4) .
K1 N6 C1 C2 -163.2(3) .
C3 N6 C1 K1 165.0(3) .
Se1 N2 C2 N5 -178.7(2) .
Se1 N2 C2 C1 1.6(3) .
C4 N5 C2 N2 179.6(3) .
K1 N5 C2 N2 -42.9(3) 3_657
C4 N5 C2 C1 -0.7(4) .
K1 N5 C2 C1 136.8(3) 3_657
N1 C1 C2 N2 -0.5(4) .
N6 C1 C2 N2 178.1(3) .
K1 C1 C2 N2 72.6(9) .
N1 C1 C2 N5 179.8(3) .
N6 C1 C2 N5 -1.6(5) .
K1 C1 C2 N5 -107.1(8) .
C1 N6 C3 C4 0.1(5) .
K1 N6 C3 C4 149.8(3) .
C1 N6 C3 C5 -179.5(3) .
K1 N6 C3 C5 -29.8(6) .
C2 N5 C4 C3 2.8(5) .
K1 N5 C4 C3 -118.0(3) 3_657
C2 N5 C4 C6 -175.2(3) .
K1 N5 C4 C6 64.1(4) 3_657
N6 C3 C4 N5 -2.7(6) .
C5 C3 C4 N5 176.9(3) .
N6 C3 C4 C6 175.2(3) .
C5 C3 C4 C6 -5.1(5) .
C2C O1 C1C C12C -171.6(3) .
K1 O1 C1C C12C 70.5(3) .
C1C O1 C2C C3C -178.1(3) .
K1 O1 C2C C3C -61.4(4) .
C4C O2 C3C C2C 175.4(3) .
K1 O2 C3C C2C -37.0(4) .
O1 C2C C3C O2 67.6(4) .
C3C O2 C4C C5C 170.4(3) .
K1 O2 C4C C5C 23.3(4) .
C6C O3 C5C C4C -175.8(3) .
K1 O3 C5C C4C 71.3(3) .
O2 C4C C5C O3 -67.2(4) .
C5C O3 C6C C7C -175.8(3) .
K1 O3 C6C C7C -65.2(3) .
C8C O4 C7C C6C 171.3(3) .
K1 O4 C7C C6C -27.6(4) .
O3 C6C C7C O4 64.3(4) .
C7C O4 C8C C9C -179.8(3) .
K1 O4 C8C C9C 19.1(4) .
C10C O5 C9C C8C -176.1(3) .
K1 O5 C9C C8C 71.0(3) .
O4 C8C C9C O5 -64.8(4) .
C9C O5 C10C C11C -176.3(3) .
K1 O5 C10C C11C -66.7(3) .
C12C O6 C11C C10C 174.5(3) .
K1 O6 C11C C10C -28.8(4) .
O5 C10C C11C O6 65.5(4) .
C11C O6 C12C C1C 178.8(3) .
K1 O6 C12C C1C 21.6(4) .
O1 C1C C12C O6 -62.8(4) .
C4T O1T C1T C2T 33.7(14) .
O1T C1T C2T C3T -18.3(14) .
C1T C2T C3T C4T -3.6(10) .
C1T O1T C4T C3T -34.7(11) .
C2T C3T C4T O1T 22.9(9) .
